data_2200586
loop_
_publ_author_name
'Kolitsch, Uwe'

_publ_section_title
;
Copper(II) selenate pentahydrate, CuSeO~4~.5H~2~O
;
_journal_name_full 'Acta Crystallographica, Section E'
_journal_page_first i104
_journal_page_last i105
_journal_paper_doi 10.1107/S1600536801018347
_journal_volume 57
_journal_year 2001
_chemical_formula_structural '(Cu (H2 O)4 Se O4) H2 O'
_chemical_formula_sum 'Cu H10 O9 Se'
_chemical_formula_weight 296.58
_space_group_IT_number 2
_symmetry_cell_setting triclinic
_symmetry_space_group_name_Hall '-P 1'
_symmetry_space_group_name_H-M 'P -1'
_cell_angle_alpha 77.14(3)
_cell_angle_beta 82.20(3)
_cell_angle_gamma 72.91(3)
_cell_formula_units_Z 2
_cell_length_a 6.0830(10)
_cell_length_b 6.2260(10)
_cell_length_c 10.867(2)
_cell_measurement_temperature 293(2)
_cell_volume 382.43(11)
_diffrn_ambient_temperature 293(2)
_exptl_crystal_density_diffrn 2.576
_cod_database_code 2200586

loop_
_symmetry_equiv_pos_as_xyz
'x, y, z'
'-x, -y, -z'

loop_
_atom_site_label
_atom_site_fract_x
_atom_site_fract_y
_atom_site_fract_z
_atom_site_U_iso_or_equiv
_atom_site_adp_type
_atom_site_calc_flag
_atom_site_refinement_flags
_atom_site_occupancy
_atom_site_disorder_assembly
_atom_site_disorder_group
_atom_site_type_symbol
Se .11983(2) .99149(2) .786458(13) .01186(7) Uani d . 1 . . Se
Cu1 .5000 .0000 .5000 .01508(8) Uani d S 1 . . Cu
Cu2 .5000 .5000 .0000 .01372(8) Uani d S 1 . . Cu
O1 .1324(2) .1562(2) .88206(13) .0231(3) Uani d . 1 . . O
O2 .1749(2) .1093(2) .63939(12) .0223(3) Uani d . 1 . . O
O3 .3016(2) .7369(2) .81883(12) .0229(3) Uani d . 1 . . O
O4 -.1434(2) .9620(2) .80059(12) .0196(2) Uani d . 1 . . O
OW5 .5168(3) .2441(3) .92351(17) .0302(3) Uani d . 1 . . O
OW6 .2114(2) .4628(3) .09532(16) .0275(3) Uani d . 1 . . O
OW7 .3523(3) .8181(3) .42929(14) .0239(3) Uani d . 1 . . O
OW8 .3530(3) .2836(2) .38201(13) .0223(3) Uani d . 1 . . O
OW9 .1239(3) .5730(3) .62223(15) .0260(3) Uani d . 1 . . O
H51 .411(6) .222(6) .911(3) .049(9) Uiso d . 1 . . H
H52 .630(6) .161(5) .895(3) .042(8) Uiso d . 1 . . H
H61 .116(5) .570(6) .097(3) .040(8) Uiso d . 1 . . H
H62 .181(5) .344(6) .117(3) .045(8) Uiso d . 1 . . H
H71 .274(5) .749(5) .482(3) .038(7) Uiso d . 1 . . H
H72 .278(5) .886(6) .370(3) .048(9) Uiso d . 1 . . H
H81 .178(8) .351(7) .368(4) .090(13) Uiso d . 1 . . H
H82 .415(6) .306(5) .325(3) .046(9) Uiso d . 1 . . H
H91 .180(5) .584(5) .677(3) .044(9) Uiso d . 1 . . H
H92 .159(6) .434(6) .624(3) .055(10) Uiso d . 1 . . H

loop_
_atom_site_aniso_label
_atom_site_aniso_U_11
_atom_site_aniso_U_22
_atom_site_aniso_U_33
_atom_site_aniso_U_12
_atom_site_aniso_U_13
_atom_site_aniso_U_23
Se .01034(9) .01100(10) .01389(9) -.00214(6) -.00040(6) -.00304(6)
Cu1 .01494(14) .01619(16) .01447(14) -.00458(11) -.00295(10) -.00216(10)
Cu2 .01208(14) .01243(15) .01771(14) -.00461(10) .00224(10) -.00541(10)
O1 .0189(6) .0260(7) .0293(7) -.0044(5) -.0037(5) -.0166(5)
O2 .0247(6) .0199(6) .0169(6) -.0045(5) .0043(5) .0016(5)
O3 .0234(6) .0160(6) .0213(6) .0059(5) -.0032(5) -.0017(5)
O4 .0134(5) .0235(6) .0242(6) -.0083(5) .0009(5) -.0066(5)
OW5 .0143(6) .0283(8) .0562(10) -.0046(6) .0018(6) -.0295(7)
OW6 .0175(6) .0157(7) .0444(9) -.0048(6) .0116(6) -.0037(6)
OW7 .0261(7) .0270(7) .0225(6) -.0133(6) -.0070(6) -.0018(5)
OW8 .0210(6) .0247(7) .0175(6) -.0037(5) -.0018(5) .0006(5)
OW9 .0296(7) .0180(7) .0293(8) -.0059(6) -.0011(6) -.0040(5)

loop_
_geom_bond_atom_site_label_1
_geom_bond_atom_site_label_2
_geom_bond_site_symmetry_2
_geom_bond_distance
_geom_bond_publ_flag
Se O1 1_565 1.6368(13) yes
Se O2 1_565 1.6375(13) yes
Se O3 . 1.6386(14) yes
Se O4 . 1.6479(12) yes
Cu1 OW7 2_666 1.9632(14) yes
Cu1 OW7 1_545 1.9632(14) n
Cu1 OW8 2_656 1.9842(16) n
Cu1 OW8 . 1.9842(16) yes
Cu1 O2 2_656 2.3501(15) n
Cu1 O2 . 2.3501(15) yes
Cu2 OW5 2_666 1.9261(14) yes
Cu2 OW5 1_554 1.9261(14) n
Cu2 OW6 2_665 1.9613(15) n
Cu2 OW6 . 1.9613(15) yes
Cu2 O3 2_666 2.4115(16) yes
Cu2 O3 1_554 2.4115(16) n
O1 Se 1_545 1.6368(13) ?
O2 Se 1_545 1.6375(13) ?
O3 Cu2 1_556 2.4115(16) ?
OW5 Cu2 1_556 1.9261(14) ?
OW5 H51 . .73(4) ?
OW5 H52 . .80(3) ?
OW6 H61 . .75(3) ?
OW6 H62 . .79(3) ?
OW7 Cu1 1_565 1.9632(14) ?
OW7 H71 . .83(3) ?
OW7 H72 . .80(3) ?
OW8 H81 . 1.04(4) ?
OW8 H82 . .69(3) ?
OW9 H91 . .75(3) ?
OW9 H92 . .82(4) ?
